data_4126489
loop_
_publ_author_name
'Martinez, Jorge L.'
'Lin, Hsiu-Jung'
'Lee, Wei-Tsung'
'Pink, Maren'
'Chen, Chun-Hsing'
'Gao, Xinfeng'
'Dickie, Diane A.'
'Smith, Jeremy M.'

_publ_section_title
;
 Cyanide Ligand Assembly by Carbon Atom Transfer to an Iron Nitride.
;
_journal_name_full 'Journal of the American Chemical Society'
_journal_paper_doi 10.1021/jacs.7b08704
_journal_year 2017
_chemical_formula_sum 'C33 H50 B Fe N7'
_chemical_formula_weight 611.46
_chemical_name_common WTL-67
_space_group_crystal_system trigonal
_space_group_IT_number 147
_space_group_name_Hall '-P 3'
_space_group_name_H-M_alt 'P -3'
_symmetry_space_group_name_Hall '-P 3'
_symmetry_space_group_name_H-M 'P -3'
_atom_sites_solution_hydrogens mixed
_atom_sites_solution_primary dual
_cell_angle_alpha 90
_cell_angle_beta 90
_cell_angle_gamma 120
_cell_formula_units_Z 2
_cell_length_a 10.302(2)
_cell_length_b 10.302(2)
_cell_length_c 19.677(4)
_cell_measurement_reflns_used 1165
_cell_measurement_temperature 100.(2)
_cell_measurement_theta_max 18.3406
_cell_measurement_theta_min 2.2827
_cell_volume 1808.6(6)
_computing_cell_refinement 'SAINT V8.38A (Bruker AXS Inc., 2017)'
_computing_data_collection 'Bruker Instrument Service v2012.12.0.0'
_computing_data_reduction 'SAINT V8.38A (Bruker AXS Inc., 2017)'
_computing_structure_refinement 'SHELXL-2016/6 (Sheldrick, 2016)'
_computing_structure_solution 'SHELXT, VERSION 2014/5 (Sheldrick, 2014)'
_diffrn_ambient_temperature 100.(2)
_diffrn_detector_area_resol_mean 8.3333
_diffrn_measured_fraction_theta_full 0.999
_diffrn_measured_fraction_theta_max 0.999
_diffrn_measurement_device_type 'Bruker Kappa APEXII CCD'
_diffrn_measurement_method '\f and\w scans'
_diffrn_radiation_monochromator graphite
_diffrn_radiation_type 'Mo K\a'
_diffrn_radiation_wavelength 0.71073
_diffrn_reflns_av_R_equivalents 0.1699
_diffrn_reflns_av_unetI/netI 0.1448
_diffrn_reflns_limit_h_max 11
_diffrn_reflns_limit_h_min -9
_diffrn_reflns_limit_k_max 11
_diffrn_reflns_limit_k_min -10
_diffrn_reflns_limit_l_max 21
_diffrn_reflns_limit_l_min -21
_diffrn_reflns_number 9090
_diffrn_reflns_theta_full 23.25
_diffrn_reflns_theta_max 23.25
_diffrn_reflns_theta_min 2.07
_diffrn_source 'fine-focus tube'
_exptl_absorpt_coefficient_mu 0.447
_exptl_absorpt_correction_T_max 0.95
_exptl_absorpt_correction_T_min 0.67
_exptl_absorpt_correction_type multi-scan
_exptl_absorpt_process_details
;
SADABS V2016/2 - Bruker AXS area detector scaling and absorption correction
;
_exptl_crystal_colour orange
_exptl_crystal_density_diffrn 1.123
_exptl_crystal_density_method 'not measured'
_exptl_crystal_description plate
_exptl_crystal_F_000 656
_exptl_crystal_size_max 0.340
_exptl_crystal_size_mid 0.152
_exptl_crystal_size_min 0.125
_refine_diff_density_max 1.506
_refine_diff_density_min -0.514
_refine_ls_extinction_method none
_refine_ls_goodness_of_fit_ref 0.996
_refine_ls_hydrogen_treatment mixed
_refine_ls_matrix_type full
_refine_ls_number_parameters 146
_refine_ls_number_reflns 1758
_refine_ls_number_restraints 3
_refine_ls_restrained_S_all 0.996
_refine_ls_R_factor_all 0.1633
_refine_ls_R_factor_gt 0.0848
_refine_ls_shift/su_max 0.000
_refine_ls_shift/su_mean 0.000
_refine_ls_structure_factor_coef Fsqd
_refine_ls_weighting_details 'w=1/[\s^2^(Fo^2^)+(0.1387P)^2^] where P=(Fo^2^+2Fc^2^)/3'
_refine_ls_weighting_scheme calc
_refine_ls_wR_factor_gt 0.1987
_refine_ls_wR_factor_ref 0.2492
_reflns_number_gt 928
_reflns_number_total 1758
_reflns_threshold_expression 'I > 2\s(I)'
_cod_data_source_file ja7b08704_si_002.cif
_cod_data_source_block jsNMSUwtl67
_cod_depositor_comments
;
The following automatic conversions were performed:

'_exptl_absorpt_correction_type' value 'Multi-Scan' changed to
'multi-scan' according to
/home/data/users/saulius/crontab/automatic-downloads/rss-feeds/ACS/lib/dictionaries/cif_core.dic
dictionary named 'cif_core.dic' version 2.4.2 from 2011-04-26.

Automatic conversion script
Id: cif_fix_values 4973 2017-02-22 13:04:09Z antanas 
;
_cod_original_cell_volume 1808.6(8)
_cod_database_code 4126489

loop_
_space_group_symop_operation_xyz
'x, y, z'
'-y, x-y, z'
'-x+y, -x, z'
'-x, -y, -z'
'y, -x+y, -z'
'x-y, x, -z'

loop_
_atom_site_type_symbol
_atom_site_label
_atom_site_fract_x
_atom_site_fract_y
_atom_site_fract_z
_atom_site_U_iso_or_equiv
_atom_site_adp_type
_atom_site_calc_flag
_atom_site_refinement_flags_adp
_atom_site_refinement_flags_occupancy
_atom_site_refinement_flags_posn
_atom_site_occupancy
Fe Fe1 0.666667 0.333333 0.85627(8) 0.0321(7) Uani d T P S 1
N N1 0.5283(6) 0.1907(6) 0.7371(3) 0.0242(14) Uani d . . . 1
N N2 0.3858(6) 0.0349(6) 0.8150(3) 0.0313(15) Uani d . . . 1
N N3 0.666667 0.333333 0.9337(5) 0.047(3) Uani d T P S 1
C C1 0.5111(7) 0.1689(7) 0.8054(3) 0.0282(18) Uani d . . . 1
C C2 0.4142(8) 0.0685(7) 0.7051(3) 0.0317(18) Uani d . . . 1
H H2 0.401117 0.054779 0.65736 0.038 Uiso calc U . R 1
C C3 0.3235(8) -0.0295(8) 0.7529(4) 0.044(2) Uani d . . . 1
C C4 0.1879(10) -0.1853(11) 0.7440(4) 0.069(3) Uani d . . . 1
H H4 0.203282 -0.256235 0.772967 0.083 Uiso calc U . R 1
C C5 0.0490(10) -0.1874(11) 0.7682(5) 0.087(3) Uani d . . . 1
H H5A 0.064051 -0.149257 0.814863 0.131 Uiso calc U . R 1
H H5B -0.035563 -0.290393 0.76703 0.131 Uiso calc U . R 1
H H5C 0.027513 -0.123978 0.738574 0.131 Uiso calc U . R 1
C C6 0.1755(11) -0.2352(11) 0.6719(5) 0.087(3) Uani d . . . 1
H H6A 0.154316 -0.170938 0.642767 0.131 Uiso calc U . R 1
H H6B 0.094012 -0.339296 0.667884 0.131 Uiso calc U . R 1
H H6C 0.270006 -0.228258 0.657835 0.131 Uiso calc U . R 1
C C7 0.3298(8) -0.0407(8) 0.8820(3) 0.041(2) Uani d . . . 1
H H7 0.236104 -0.138285 0.873464 0.049 Uiso calc U . R 1
C C8 0.4434(9) -0.0753(9) 0.9136(4) 0.052(2) Uani d . . . 1
H H8A 0.4663 -0.133972 0.881647 0.078 Uiso calc U . R 1
H H8B 0.401918 -0.132875 0.955527 0.078 Uiso calc U . R 1
H H8C 0.535341 0.018666 0.92419 0.078 Uiso calc U . R 1
C C9 0.2889(9) 0.0533(8) 0.9280(4) 0.047(2) Uani d . . . 1
H H9A 0.379042 0.149573 0.937603 0.071 Uiso calc U . R 1
H H9B 0.246934 -0.000391 0.970713 0.071 Uiso calc U . R 1
H H9C 0.214644 0.070969 0.905131 0.071 Uiso calc U . R 1
C C10 0.666667 0.333333 0.6253(6) 0.049(4) Uani d T P S 1
C C11 0.7848(13) 0.4554(13) 0.5881(5) 0.044(3) Uani d . P . 0.6667
H H11 0.860764 0.530676 0.615722 0.053 Uiso calc U P R 0.6667
C C12 0.8067(19) 0.4816(16) 0.5198(7) 0.083(5) Uani d . P . 0.6667
H H12 0.892689 0.579571 0.504486 0.1 Uiso calc U P R 0.6667
C C13 0.780(3) 0.354(3) 0.4862(13) 0.059(7) Uani d . P . 0.3333
H H13 0.841(14) 0.339(5) 0.453(8) 0.071 Uiso d U P . 0.3333
B B1 0.666667 0.333333 0.7054(7) 0.031(4) Uani d T P S 1

loop_
_atom_site_aniso_label
_atom_site_aniso_U_11
_atom_site_aniso_U_22
_atom_site_aniso_U_33
_atom_site_aniso_U_12
_atom_site_aniso_U_13
_atom_site_aniso_U_23
Fe1 0.0370(9) 0.0370(9) 0.0222(10) 0.0185(4) 0 0
N1 0.023(3) 0.023(3) 0.028(3) 0.012(3) 0.001(3) -0.001(3)
N2 0.033(4) 0.019(3) 0.035(4) 0.008(3) 0.006(3) 0.005(3)
N3 0.061(5) 0.061(5) 0.018(6) 0.031(2) 0 0
C1 0.030(4) 0.030(4) 0.026(4) 0.016(4) 0.005(3) 0.006(3)
C2 0.033(4) 0.022(4) 0.028(4) 0.004(4) -0.004(3) -0.007(3)
C3 0.039(5) 0.025(4) 0.041(5) -0.005(4) -0.002(4) -0.006(4)
C4 0.052(6) 0.083(7) 0.044(5) 0.012(6) 0.003(5) 0.000(5)
C5 0.050(7) 0.074(7) 0.110(9) 0.010(6) -0.019(6) 0.005(6)
C6 0.069(7) 0.063(7) 0.083(8) -0.001(6) -0.014(6) -0.015(6)
C7 0.047(5) 0.027(4) 0.035(4) 0.007(4) 0.012(4) 0.005(4)
C8 0.072(6) 0.058(6) 0.041(5) 0.044(5) 0.013(4) 0.019(4)
C9 0.050(5) 0.046(5) 0.038(5) 0.018(4) 0.023(4) 0.009(4)
C10 0.061(6) 0.061(6) 0.025(7) 0.030(3) 0 0
C11 0.039(7) 0.055(8) 0.033(7) 0.019(6) 0.005(6) 0.003(6)
C12 0.137(17) 0.059(10) 0.047(9) 0.043(11) 0.031(10) 0.008(8)
C13 0.08(2) 0.066(19) 0.050(17) 0.050(18) 0.024(15) 0.018(16)
B1 0.034(5) 0.034(5) 0.027(8) 0.017(3) 0 0

loop_
_atom_type_symbol
_atom_type_description
_atom_type_scat_dispersion_real
_atom_type_scat_dispersion_imag
_atom_type_scat_source
C C 0.0033 0.0016 'International Tables Vol C Tables 4.2.6.8 and 6.1.1.4'
H H 0.0000 0.0000 'International Tables Vol C Tables 4.2.6.8 and 6.1.1.4'
B B 0.0013 0.0007 'International Tables Vol C Tables 4.2.6.8 and 6.1.1.4'
Fe Fe 0.3463 0.8444 'International Tables Vol C Tables 4.2.6.8 and 6.1.1.4'
N N 0.0061 0.0033 'International Tables Vol C Tables 4.2.6.8 and 6.1.1.4'

loop_
_geom_angle_atom_site_label_1
_geom_angle_atom_site_label_2
_geom_angle_atom_site_label_3
_geom_angle_site_symmetry_1
_geom_angle_site_symmetry_3
_geom_angle
N3 Fe1 C1 . 2_655 121.2(2)
N3 Fe1 C1 . . 121.2(2)
C1 Fe1 C1 2_655 . 95.6(3)
N3 Fe1 C1 . 3_665 121.2(2)
C1 Fe1 C1 2_655 3_665 95.6(3)
C1 Fe1 C1 . 3_665 95.6(3)
C1 N1 C2 . . 108.7(5)
C1 N1 B1 . . 121.8(6)
C2 N1 B1 . . 129.4(6)
C1 N2 C3 . . 110.1(6)
C1 N2 C7 . . 125.4(6)
C3 N2 C7 . . 124.3(6)
N2 C1 N1 . . 106.6(6)
N2 C1 Fe1 . . 140.8(5)
N1 C1 Fe1 . . 112.6(5)
C3 C2 N1 . . 108.7(6)
C3 C2 H2 . . 125.6
N1 C2 H2 . . 125.6
C2 C3 N2 . . 105.9(6)
C2 C3 C4 . . 129.3(7)
N2 C3 C4 . . 124.6(7)
C6 C4 C5 . . 112.4(8)
C6 C4 C3 . . 110.4(7)
C5 C4 C3 . . 110.2(8)
C6 C4 H4 . . 107.9
C5 C4 H4 . . 107.9
C3 C4 H4 . . 107.9
C4 C5 H5A . . 109.5
C4 C5 H5B . . 109.5
H5A C5 H5B . . 109.5
C4 C5 H5C . . 109.5
H5A C5 H5C . . 109.5
H5B C5 H5C . . 109.5
C4 C6 H6A . . 109.5
C4 C6 H6B . . 109.5
H6A C6 H6B . . 109.5
C4 C6 H6C . . 109.5
H6A C6 H6C . . 109.5
H6B C6 H6C . . 109.5
N2 C7 C8 . . 110.0(6)
N2 C7 C9 . . 110.4(6)
C8 C7 C9 . . 113.2(6)
N2 C7 H7 . . 107.6
C8 C7 H7 . . 107.6
C9 C7 H7 . . 107.6
C7 C8 H8A . . 109.5
C7 C8 H8B . . 109.5
H8A C8 H8B . . 109.5
C7 C8 H8C . . 109.5
H8A C8 H8C . . 109.5
H8B C8 H8C . . 109.5
C7 C9 H9A . . 109.5
C7 C9 H9B . . 109.5
H9A C9 H9B . . 109.5
C7 C9 H9C . . 109.5
H9A C9 H9C . . 109.5
H9B C9 H9C . . 109.5
C11 C10 C11 2_655 . 96.4(8)
C11 C10 C11 2_655 3_665 96.4(8)
C11 C10 C11 . 3_665 96.4(8)
C11 C10 B1 2_655 . 120.6(6)
C11 C10 B1 . . 120.6(6)
C11 C10 B1 3_665 . 120.6(6)
C12 C11 C10 . . 131.1(12)
C12 C11 H11 . . 114.5
C10 C11 H11 . . 114.5
C11 C12 C13 . . 110.5(15)
C11 C12 C13 . 2_655 107.2(14)
C13 C12 C13 . 2_655 78.(2)
C11 C12 H12 . . 118.2
C13 C12 H12 . . 118.2
C13 C12 H12 2_655 . 118.2
C12 C13 C12 . 3_665 120.0(19)
C12 C13 C13 . 2_655 56.7(17)
C12 C13 C13 3_665 2_655 99.0(14)
C12 C13 C13 . 3_665 108.5(15)
C12 C13 C13 3_665 3_665 45.7(15)
C13 C13 C13 2_655 3_665 59.998(9)
C12 C13 H13 . . 130.(4)
C12 C13 H13 3_665 . 106.(5)
C13 C13 H13 2_655 . 137.(10)
C13 C13 H13 3_665 . 118.(7)
N1 B1 N1 2_655 3_665 105.4(5)
N1 B1 N1 2_655 . 105.4(5)
N1 B1 N1 3_665 . 105.4(5)
N1 B1 C10 2_655 . 113.3(5)
N1 B1 C10 3_665 . 113.3(5)
N1 B1 C10 . . 113.3(5)

loop_
_geom_bond_atom_site_label_1
_geom_bond_atom_site_label_2
_geom_bond_site_symmetry_2
_geom_bond_distance
Fe1 N3 . 1.524(9)
Fe1 C1 2_655 1.930(7)
Fe1 C1 . 1.930(7)
Fe1 C1 3_665 1.930(7)
N1 C1 . 1.360(8)
N1 C2 . 1.372(8)
N1 B1 . 1.576(7)
N2 C1 . 1.351(8)
N2 C3 . 1.385(9)
N2 C7 . 1.493(8)
C2 C3 . 1.354(9)
C2 H2 . 0.95
C3 C4 . 1.522(11)
C4 C6 . 1.492(11)
C4 C5 . 1.498(12)
C4 H4 . 1.0
C5 H5A . 0.98
C5 H5B . 0.98
C5 H5C . 0.98
C6 H6A . 0.98
C6 H6B . 0.98
C6 H6C . 0.98
C7 C8 . 1.517(10)
C7 C9 . 1.530(10)
C7 H7 . 1.0
C8 H8A . 0.98
C8 H8B . 0.98
C8 H8C . 0.98
C9 H9A . 0.98
C9 H9B . 0.98
C9 H9C . 0.98
C10 C11 2_655 1.438(12)
C10 C11 . 1.438(12)
C10 C11 3_665 1.438(12)
C10 B1 . 1.577(18)
C11 C12 . 1.366(16)
C11 H11 . 0.95
C12 C13 . 1.37(3)
C12 C13 2_655 1.60(3)
C12 H12 . 1.0
C13 C13 2_655 1.87(4)
C13 C13 3_665 1.87(4)
C13 H13 . 0.96(2)
